data_7018028
loop_
_publ_author_name
'Gupta, Arvind K.'
'Chipem, Francis A. S.'
'Boomishankar, Ramamoorthy'

_publ_section_title
;
 A 2-pyridyl (py) attached phosphine imine [P(Npy)(NHpy)(3)] and an imido
 phosphinate ion [P(Npy)(2)(NHpy)(2)](-) in its Ag(i) complex.
;
_journal_issue 6
_journal_name_full 'Dalton transactions (Cambridge, England : 2003)'
_journal_page_first 1848
_journal_page_last 1853
_journal_paper_doi 10.1039/c1dt12004b
_journal_volume 41
_journal_year 2012
_chemical_formula_sum 'C63 H62 Ag5 Cl3 N16 O14 P2'
_chemical_formula_weight 1974.93
_chemical_name_systematic
;
?
;
_space_group_IT_number 56
_symmetry_cell_setting orthorhombic
_symmetry_space_group_name_Hall '-P 2ab 2ac'
_symmetry_space_group_name_H-M 'P c c n'
_atom_sites_solution_hydrogens geom
_atom_sites_solution_primary direct
_atom_sites_solution_secondary difmap
_audit_creation_method SHELXL-97
_cell_angle_alpha 90.00
_cell_angle_beta 90.00
_cell_angle_gamma 90.00
_cell_formula_units_Z 4
_cell_length_a 27.1792(9)
_cell_length_b 10.8631(4)
_cell_length_c 24.8914(8)
_cell_measurement_temperature 296(2)
_cell_volume 7349.2(4)
_computing_structure_refinement 'SHELXL-97 (Sheldrick, 2008)'
_computing_structure_solution 'SHELXS-97 (Sheldrick, 2008)'
_diffrn_ambient_temperature 296(2)
_diffrn_measured_fraction_theta_full 0.998
_diffrn_measured_fraction_theta_max 0.998
_diffrn_measurement_device_type 'Bruker Smart Apex'
_diffrn_measurement_method 'Omega and phi scans'
_diffrn_radiation_monochromator graphite
_diffrn_radiation_source 'fine-focus sealed tube'
_diffrn_radiation_type MoK\a
_diffrn_radiation_wavelength 0.71073
_diffrn_reflns_av_R_equivalents 0.0875
_diffrn_reflns_av_sigmaI/netI 0.0298
_diffrn_reflns_limit_h_max 30
_diffrn_reflns_limit_h_min -30
_diffrn_reflns_limit_k_max 12
_diffrn_reflns_limit_k_min -12
_diffrn_reflns_limit_l_max 27
_diffrn_reflns_limit_l_min -27
_diffrn_reflns_number 61244
_diffrn_reflns_theta_full 23.25
_diffrn_reflns_theta_max 23.25
_diffrn_reflns_theta_min 2.60
_exptl_absorpt_coefficient_mu 1.534
_exptl_absorpt_correction_type none
_exptl_crystal_colour colorless
_exptl_crystal_density_diffrn 1.785
_exptl_crystal_density_method 'not measured'
_exptl_crystal_description prism
_exptl_crystal_F_000 3920
_exptl_crystal_size_max 0.3
_exptl_crystal_size_mid 0.2
_exptl_crystal_size_min 0.2
_refine_diff_density_max 0.847
_refine_diff_density_min -0.482
_refine_diff_density_rms 0.084
_refine_ls_extinction_method none
_refine_ls_goodness_of_fit_ref 1.076
_refine_ls_hydrogen_treatment constr
_refine_ls_matrix_type full
_refine_ls_number_parameters 466
_refine_ls_number_reflns 5276
_refine_ls_number_restraints 392
_refine_ls_restrained_S_all 1.153
_refine_ls_R_factor_all 0.0549
_refine_ls_R_factor_gt 0.0402
_refine_ls_shift/su_max 0.000
_refine_ls_shift/su_mean 0.000
_refine_ls_structure_factor_coef Fsqd
_refine_ls_weighting_details 'calc w=1/[\s^2^(Fo^2^)+(0.0472P)^2^+22.5457P] where P=(Fo^2^+2Fc^2^)/3'
_refine_ls_weighting_scheme calc
_refine_ls_wR_factor_gt 0.1014
_refine_ls_wR_factor_ref 0.1183
_reflns_number_gt 4226
_reflns_number_total 5276
_reflns_threshold_expression >2sigma(I)
_cod_data_source_file c1dt12004b.txt
_cod_data_source_block compound4
_cod_depositor_comments
;
The following automatic conversions were performed:

'_symmetry_cell_setting' value 'Orthorhombic' changed to
'orthorhombic' according to
/home/saulius/struct/CIF-dictionaries/cif_core.dic dictionary named
'cif_core.dic' version 2.4.1 from 2010-06-29.

Automatic conversion script
Id: cif_fix_values 1715 2011-07-08 13:25:40Z adriana 
;
_cod_original_sg_symbol_H-M Pccn
_cod_database_code 7018028

loop_
_symmetry_equiv_pos_as_xyz
'x, y, z'
'-x+1/2, -y+1/2, z'
'-x, y+1/2, -z+1/2'
'x+1/2, -y, -z+1/2'
'-x, -y, -z'
'x-1/2, y-1/2, -z'
'x, -y-1/2, z-1/2'
'-x-1/2, y, z-1/2'

loop_
_atom_site_label
_atom_site_type_symbol
_atom_site_fract_x
_atom_site_fract_y
_atom_site_fract_z
_atom_site_U_iso_or_equiv
_atom_site_adp_type
_atom_site_occupancy
_atom_site_symmetry_multiplicity
_atom_site_calc_flag
_atom_site_refinement_flags
_atom_site_disorder_assembly
_atom_site_disorder_group
Ag1 Ag 0.231325(16) 0.11918(5) 0.08979(2) 0.06125(19) Uani 1 1 d . . .
Ag2 Ag 0.271817(17) 0.11434(6) 0.20037(2) 0.0699(2) Uani 1 1 d . . .
Ag3 Ag 0.2500 0.2500 -0.01489(3) 0.0625(2) Uani 1 2 d S . .
P1 P 0.35159(5) 0.19634(15) 0.11174(6) 0.0459(4) Uani 1 1 d . . .
N1 N 0.31179(16) 0.1274(4) 0.07526(18) 0.0462(11) Uani 1 1 d . . .
N2 N 0.31996(15) 0.2767(5) 0.15324(18) 0.0484(12) Uani 1 1 d . . .
N3 N 0.39274(17) 0.1060(5) 0.14169(19) 0.0530(13) Uani 1 1 d . . .
H3N H 0.4224 0.1150 0.1303 0.064 Uiso 1 1 calc R . .
N4 N 0.39080(16) 0.2764(5) 0.07470(19) 0.0534(13) Uani 1 1 d . . .
H4N H 0.4214 0.2610 0.0805 0.064 Uiso 1 1 calc R . .
N12 N 0.30142(19) 0.0978(5) -0.01635(19) 0.0579(13) Uani 1 1 d . . .
N22 N 0.30549(19) 0.4079(5) 0.2234(2) 0.0624(14) Uani 1 1 d . . .
N32 N 0.34422(19) 0.0098(5) 0.2075(2) 0.0639(14) Uani 1 1 d . . .
N42 N 0.33587(18) 0.4104(5) 0.0306(2) 0.0579(13) Uani 1 1 d . . .
C11 C 0.3262(2) 0.0668(6) 0.0280(2) 0.0532(15) Uani 1 1 d . . .
C13 C 0.3117(3) 0.0368(7) -0.0626(3) 0.073(2) Uani 1 1 d . . .
H13 H 0.2939 0.0565 -0.0933 0.088 Uiso 1 1 calc R . .
C14 C 0.3472(3) -0.0524(8) -0.0660(3) 0.082(2) Uani 1 1 d . . .
H14 H 0.3536 -0.0922 -0.0983 0.099 Uiso 1 1 calc R . .
C15 C 0.3726(3) -0.0810(9) -0.0213(3) 0.094(3) Uani 1 1 d . . .
H15 H 0.3974 -0.1397 -0.0228 0.113 Uiso 1 1 calc R . .
C16 C 0.3621(3) -0.0242(7) 0.0263(3) 0.078(2) Uani 1 1 d . . .
H16 H 0.3789 -0.0463 0.0574 0.094 Uiso 1 1 calc R . .
C21 C 0.3399(2) 0.3505(6) 0.1936(2) 0.0511(15) Uani 1 1 d . . .
C23 C 0.3197(3) 0.4809(8) 0.2643(3) 0.078(2) Uani 1 1 d . . .
H23 H 0.2955 0.5185 0.2851 0.094 Uiso 1 1 calc R . .
C24 C 0.3679(3) 0.5020(8) 0.2765(3) 0.080(2) Uani 1 1 d . . .
H24 H 0.3767 0.5539 0.3046 0.095 Uiso 1 1 calc R . .
C25 C 0.4030(3) 0.4442(8) 0.2460(3) 0.075(2) Uani 1 1 d . . .
H25 H 0.4361 0.4565 0.2536 0.090 Uiso 1 1 calc R . .
C26 C 0.3896(2) 0.3684(7) 0.2045(2) 0.0628(18) Uani 1 1 d . . .
H26 H 0.4135 0.3294 0.1838 0.075 Uiso 1 1 calc R . .
C31 C 0.3873(2) 0.0185(6) 0.1821(2) 0.0523(15) Uani 1 1 d . . .
C33 C 0.3421(3) -0.0760(8) 0.2477(3) 0.087(2) Uani 1 1 d . . .
H33 H 0.3123 -0.0853 0.2657 0.105 Uiso 1 1 calc R . .
C34 C 0.3799(3) -0.1478(8) 0.2631(3) 0.092(3) Uani 1 1 d . . .
H34 H 0.3766 -0.2023 0.2917 0.110 Uiso 1 1 calc R . .
C35 C 0.4232(3) -0.1383(8) 0.2356(3) 0.087(2) Uani 1 1 d . . .
H35 H 0.4498 -0.1881 0.2445 0.104 Uiso 1 1 calc R . .
C36 C 0.4270(2) -0.0550(7) 0.1950(3) 0.0698(19) Uani 1 1 d . . .
H36 H 0.4562 -0.0477 0.1759 0.084 Uiso 1 1 calc R . .
C41 C 0.3815(2) 0.3651(5) 0.0355(2) 0.0506(14) Uani 1 1 d . . .
C43 C 0.3287(3) 0.4953(7) -0.0082(3) 0.0685(18) Uani 1 1 d . . .
H43 H 0.2971 0.5265 -0.0124 0.082 Uiso 1 1 calc R . .
C44 C 0.3644(3) 0.5384(7) -0.0414(3) 0.077(2) Uani 1 1 d . . .
H44 H 0.3576 0.5976 -0.0674 0.092 Uiso 1 1 calc R . .
C45 C 0.4116(3) 0.4906(7) -0.0352(3) 0.079(2) Uani 1 1 d . . .
H45 H 0.4371 0.5180 -0.0570 0.095 Uiso 1 1 calc R . .
C46 C 0.4202(2) 0.4037(7) 0.0028(3) 0.0652(18) Uani 1 1 d . . .
H46 H 0.4514 0.3703 0.0070 0.078 Uiso 1 1 calc R . .
Cl1 Cl 0.2500 0.7500 0.36498(10) 0.0819(8) Uani 1 2 d SDU . .
O11 O 0.2587(10) 0.7841(17) 0.4178(4) 0.178(10) Uani 0.50 1 d PDU A -1
O12 O 0.2167(7) 0.8248(16) 0.3400(7) 0.163(8) Uani 0.50 1 d PDU A -1
O13 O 0.2314(7) 0.6295(10) 0.3659(6) 0.160(7) Uani 0.50 1 d PDU A -1
O14 O 0.2941(6) 0.7406(19) 0.3381(10) 0.191(10) Uani 0.50 1 d PDU A -1
Cl2 Cl 0.02092(5) 0.77915(16) 0.37106(6) 0.0610(4) Uani 1 1 d DU . .
O21 O -0.00939(18) 0.8409(6) 0.4083(2) 0.105(2) Uani 1 1 d DU B .
O22 O 0.0059(6) 0.6558(8) 0.3738(8) 0.148(7) Uani 0.50 1 d PDU B 1
O23 O 0.0093(6) 0.8191(17) 0.3201(3) 0.132(6) Uani 0.50 1 d PDU B 1
O24 O 0.0700(3) 0.7857(15) 0.3824(6) 0.102(5) Uani 0.50 1 d PDU B 1
O22' O -0.0054(5) 0.6936(15) 0.3427(7) 0.148(7) Uani 0.50 1 d PDU B 2
O23' O 0.0380(7) 0.8701(13) 0.3360(6) 0.160(8) Uani 0.50 1 d PDU B 2
O24' O 0.0615(4) 0.7300(15) 0.3964(7) 0.131(7) Uani 0.50 1 d PDU B 2
C51 C 0.5179(3) 0.6924(9) 0.1434(5) 0.134(4) Uiso 1 1 d DU C 2
C52 C 0.5429(3) 0.7962(9) 0.1265(4) 0.116(3) Uiso 1 1 d DU C 2
H52 H 0.5699 0.8247 0.1458 0.139 Uiso 1 1 calc R C 2
C53 C 0.5282(5) 0.8560(11) 0.0817(5) 0.169(5) Uiso 1 1 d DU C 2
H53 H 0.5455 0.9257 0.0711 0.203 Uiso 1 1 calc R C 2
C54 C 0.4898(4) 0.8198(11) 0.0519(6) 0.162(5) Uiso 1 1 d DU C 2
H54 H 0.4802 0.8618 0.0211 0.194 Uiso 1 1 calc R C 2
C55 C 0.4660(4) 0.7182(11) 0.0695(5) 0.147(4) Uiso 1 1 d DU C 2
H55 H 0.4391 0.6920 0.0494 0.176 Uiso 1 1 calc R C 2
C56 C 0.4773(4) 0.6514(10) 0.1134(4) 0.137(4) Uiso 1 1 d DU C 2
H56 H 0.4593 0.5821 0.1232 0.164 Uiso 1 1 calc R C 2
C57 C 0.5312(5) 0.6297(13) 0.1872(6) 0.215(8) Uiso 1 1 d DU C 2
H57A H 0.5095 0.5608 0.1919 0.323 Uiso 1 1 calc R C 2
H57B H 0.5292 0.6825 0.2180 0.323 Uiso 1 1 calc R C 2
H57C H 0.5643 0.6008 0.1830 0.323 Uiso 1 1 calc R C 2
C61 C 0.2078(8) 0.778(2) 0.1267(7) 0.144(9) Uiso 0.50 1 d PDU D -1
C62 C 0.2403(9) 0.749(3) 0.1684(7) 0.166(9) Uiso 0.50 1 d PDU D -1
H62 H 0.2312 0.7614 0.2040 0.199 Uiso 0.50 1 calc PR D -1
C63 C 0.2851(10) 0.704(4) 0.1558(10) 0.218(15) Uiso 0.50 1 d PDU D -1
H63 H 0.3065 0.6854 0.1839 0.262 Uiso 0.50 1 calc PR D -1
C64 C 0.3009(11) 0.684(3) 0.1051(10) 0.240(18) Uiso 0.50 1 d PDU D -1
H64 H 0.3320 0.6524 0.0978 0.288 Uiso 0.50 1 calc PR D -1
C65 C 0.2686(12) 0.712(4) 0.0658(9) 0.210(17) Uiso 0.50 1 d PDU D -1
H65 H 0.2786 0.7000 0.0304 0.252 Uiso 0.50 1 calc PR D -1
C66 C 0.2233(11) 0.757(3) 0.0739(7) 0.175(13) Uiso 0.50 1 d PDU D -1
H66 H 0.2026 0.7747 0.0451 0.210 Uiso 0.50 1 calc PR D -1
C67 C 0.1629(8) 0.823(2) 0.1362(10) 0.176(11) Uiso 0.50 1 d PDU D -1
H67A H 0.1466 0.8388 0.1027 0.263 Uiso 0.50 1 calc PR D -1
H67B H 0.1656 0.8983 0.1562 0.263 Uiso 0.50 1 calc PR D -1
H67C H 0.1441 0.7644 0.1566 0.263 Uiso 0.50 1 calc PR D -1
C71 C 0.3265(6) 0.1665(16) 0.3449(7) 0.182(6) Uiso 1 1 d DU . .
O71 O 0.2832(7) 0.1343(18) 0.3216(8) 0.158(6) Uiso 0.50 1 d PDU E 1
O71' O 0.2801(9) 0.175(4) 0.3634(15) 0.293(15) Uiso 0.50 1 d PDU E 2

loop_
_atom_site_aniso_label
_atom_site_aniso_U_11
_atom_site_aniso_U_22
_atom_site_aniso_U_33
_atom_site_aniso_U_23
_atom_site_aniso_U_13
_atom_site_aniso_U_12
Ag1 0.0382(3) 0.0896(4) 0.0560(3) -0.0043(3) 0.0033(2) 0.0102(2)
Ag2 0.0408(3) 0.1051(5) 0.0636(3) 0.0209(3) 0.0019(2) 0.0089(3)
Ag3 0.0633(5) 0.0753(5) 0.0489(4) 0.000 0.000 0.0141(4)
P1 0.0356(8) 0.0633(10) 0.0389(8) 0.0010(7) -0.0009(6) 0.0072(7)
N1 0.032(2) 0.063(3) 0.043(3) -0.007(2) 0.002(2) 0.008(2)
N2 0.034(2) 0.070(3) 0.042(3) -0.005(2) -0.003(2) 0.002(2)
N3 0.036(3) 0.073(3) 0.049(3) 0.010(3) 0.003(2) 0.009(2)
N4 0.033(2) 0.074(4) 0.053(3) 0.011(3) 0.001(2) 0.007(2)
N12 0.053(3) 0.074(4) 0.047(3) -0.009(3) 0.000(2) 0.006(3)
N22 0.049(3) 0.084(4) 0.054(3) -0.017(3) -0.005(3) 0.006(3)
N32 0.055(3) 0.077(4) 0.060(3) 0.018(3) 0.000(3) 0.006(3)
N42 0.045(3) 0.069(3) 0.060(3) 0.013(3) -0.001(2) 0.003(2)
C11 0.037(3) 0.074(4) 0.049(3) -0.006(3) 0.002(3) 0.003(3)
C13 0.078(5) 0.092(5) 0.050(4) -0.020(4) -0.005(3) 0.007(4)
C14 0.071(5) 0.108(6) 0.069(5) -0.036(4) 0.004(4) 0.016(5)
C15 0.072(5) 0.126(7) 0.085(6) -0.038(5) -0.004(4) 0.039(5)
C16 0.068(5) 0.103(6) 0.064(4) -0.026(4) -0.011(3) 0.040(4)
C21 0.044(3) 0.066(4) 0.043(3) 0.000(3) -0.004(3) 0.004(3)
C23 0.063(5) 0.109(6) 0.064(4) -0.033(4) -0.003(4) 0.007(4)
C24 0.076(5) 0.098(6) 0.065(4) -0.025(4) -0.008(4) -0.008(4)
C25 0.057(4) 0.093(5) 0.075(5) -0.008(4) -0.017(4) -0.007(4)
C26 0.045(4) 0.090(5) 0.054(4) -0.012(3) -0.008(3) 0.006(3)
C31 0.046(4) 0.065(4) 0.046(3) 0.003(3) -0.007(3) 0.007(3)
C33 0.070(5) 0.098(6) 0.094(6) 0.038(5) 0.017(4) 0.009(4)
C34 0.089(6) 0.095(6) 0.091(6) 0.042(5) 0.004(5) 0.022(5)
C35 0.078(5) 0.094(6) 0.088(6) 0.027(5) -0.005(4) 0.030(4)
C36 0.055(4) 0.085(5) 0.069(4) 0.009(4) -0.004(3) 0.021(4)
C41 0.046(4) 0.056(4) 0.050(3) -0.004(3) 0.003(3) -0.003(3)
C43 0.061(4) 0.069(4) 0.076(5) 0.017(4) -0.007(4) 0.003(3)
C44 0.075(5) 0.078(5) 0.077(5) 0.020(4) 0.001(4) -0.004(4)
C45 0.075(5) 0.086(5) 0.076(5) 0.016(4) 0.022(4) -0.007(4)
C46 0.053(4) 0.078(5) 0.065(4) 0.010(4) 0.010(3) 0.005(3)
Cl1 0.0878(19) 0.093(2) 0.0654(15) 0.000 0.000 0.0185(16)
O11 0.24(2) 0.19(2) 0.097(7) -0.059(12) -0.079(12) 0.093(18)
O12 0.251(16) 0.143(15) 0.095(10) -0.022(11) -0.057(12) 0.112(15)
O13 0.190(16) 0.141(10) 0.148(14) 0.049(11) -0.053(12) -0.064(11)
O14 0.189(12) 0.156(18) 0.23(2) 0.086(16) 0.134(15) 0.030(11)
Cl2 0.0415(8) 0.0787(11) 0.0629(9) -0.0031(8) -0.0017(7) -0.0043(7)
O21 0.064(3) 0.169(6) 0.083(3) -0.038(4) 0.012(3) -0.003(4)
O22 0.129(13) 0.085(7) 0.23(2) 0.002(9) -0.057(13) -0.034(8)
O23 0.146(15) 0.192(16) 0.058(6) 0.001(9) -0.015(8) 0.061(13)
O24 0.030(5) 0.163(15) 0.112(9) -0.033(10) 0.003(5) -0.023(6)
O22' 0.070(8) 0.186(16) 0.187(19) -0.101(13) -0.025(10) -0.022(10)
O23' 0.173(18) 0.150(14) 0.156(16) 0.076(12) 0.078(12) 0.010(11)
O24' 0.085(9) 0.122(14) 0.186(17) 0.012(10) -0.054(10) 0.033(9)

loop_
_atom_type_symbol
_atom_type_description
_atom_type_scat_dispersion_real
_atom_type_scat_dispersion_imag
_atom_type_scat_source
C C 0.0033 0.0016 'International Tables Vol C Tables 4.2.6.8 and 6.1.1.4'
H H 0.0000 0.0000 'International Tables Vol C Tables 4.2.6.8 and 6.1.1.4'
N N 0.0061 0.0033 'International Tables Vol C Tables 4.2.6.8 and 6.1.1.4'
O O 0.0106 0.0060 'International Tables Vol C Tables 4.2.6.8 and 6.1.1.4'
P P 0.1023 0.0942 'International Tables Vol C Tables 4.2.6.8 and 6.1.1.4'
Cl Cl 0.1484 0.1585 'International Tables Vol C Tables 4.2.6.8 and 6.1.1.4'
Ag Ag -0.8971 1.1015 'International Tables Vol C Tables 4.2.6.8 and 6.1.1.4'

loop_
_geom_angle_atom_site_label_1
_geom_angle_atom_site_label_2
_geom_angle_atom_site_label_3
_geom_angle
_geom_angle_site_symmetry_1
_geom_angle_site_symmetry_3
N1 Ag1 N42 131.62(16) . 2
N1 Ag1 N2 131.55(16) . 2
N42 Ag1 N2 91.45(16) 2 2
N1 Ag1 Ag2 77.65(12) . .
N42 Ag1 Ag2 149.47(13) 2 .
N2 Ag1 Ag2 67.15(11) 2 .
N1 Ag1 Ag3 70.95(12) . .
N42 Ag1 Ag3 69.86(13) 2 .
N2 Ag1 Ag3 116.52(11) 2 .
Ag2 Ag1 Ag3 138.52(2) . .
N1 Ag1 Ag1 68.30(12) . 2
N42 Ag1 Ag1 112.77(13) 2 2
N2 Ag1 Ag1 75.55(12) 2 2
Ag2 Ag1 Ag1 83.789(17) . 2
Ag3 Ag1 Ag1 59.925(12) . 2
N22 Ag2 N32 138.8(2) 2 .
N22 Ag2 N2 134.84(18) 2 .
N32 Ag2 N2 86.31(17) . .
N22 Ag2 Ag1 83.59(14) 2 .
N32 Ag2 Ag1 113.65(14) . .
N2 Ag2 Ag1 75.23(10) . .
N22 Ag2 Ag2 75.18(15) 2 2
N32 Ag2 Ag2 141.69(15) . 2
N2 Ag2 Ag2 62.55(11) . 2
Ag1 Ag2 Ag2 81.082(16) . 2
N12 Ag3 N12 178.1(3) 2 .
N12 Ag3 Ag1 105.44(13) 2 .
N12 Ag3 Ag1 76.28(13) . .
N12 Ag3 Ag1 76.29(13) 2 2
N12 Ag3 Ag1 105.43(13) . 2
Ag1 Ag3 Ag1 60.15(2) . 2
N1 P1 N2 105.0(2) . .
N1 P1 N4 111.4(3) . .
N2 P1 N4 114.7(3) . .
N1 P1 N3 115.7(3) . .
N2 P1 N3 113.1(2) . .
N4 P1 N3 97.3(2) . .
C11 N1 P1 120.5(4) . .
C11 N1 Ag1 113.1(3) . .
P1 N1 Ag1 126.4(2) . .
C21 N2 P1 124.7(4) . .
C21 N2 Ag1 115.5(4) . 2
P1 N2 Ag1 98.3(2) . 2
C21 N2 Ag2 105.8(3) . .
P1 N2 Ag2 101.5(2) . .
Ag1 N2 Ag2 109.87(16) 2 .
C31 N3 P1 131.0(4) . .
C41 N4 P1 129.4(4) . .
C11 N12 C13 118.3(6) . .
C11 N12 Ag3 120.2(4) . .
C13 N12 Ag3 121.3(5) . .
C21 N22 C23 119.4(6) . .
C21 N22 Ag2 118.1(4) . 2
C23 N22 Ag2 122.4(4) . 2
C31 N32 C33 115.5(6) . .
C31 N32 Ag2 133.4(4) . .
C33 N32 Ag2 111.1(4) . .
C41 N42 C43 116.7(5) . .
C41 N42 Ag1 127.4(4) . 2
C43 N42 Ag1 115.3(4) . 2
N12 C11 C16 120.5(6) . .
N12 C11 N1 115.8(5) . .
C16 C11 N1 123.7(6) . .
N12 C13 C14 122.9(7) . .
C15 C14 C13 118.2(7) . .
C14 C15 C16 120.4(7) . .
C15 C16 C11 119.6(7) . .
N22 C21 C26 120.2(6) . .
N22 C21 N2 113.2(5) . .
C26 C21 N2 126.7(5) . .
N22 C23 C24 122.8(7) . .
C23 C24 C25 117.9(7) . .
C26 C25 C24 120.5(7) . .
C25 C26 C21 119.2(6) . .
N32 C31 C36 122.3(6) . .
N32 C31 N3 118.9(5) . .
C36 C31 N3 118.8(6) . .
C34 C33 N32 124.9(7) . .
C33 C34 C35 118.0(7) . .
C36 C35 C34 119.2(7) . .
C35 C36 C31 119.9(7) . .
N42 C41 N4 119.1(5) . .
N42 C41 C46 122.3(6) . .
N4 C41 C46 118.6(5) . .
N42 C43 C44 124.7(7) . .
C43 C44 C45 117.4(7) . .
C46 C45 C44 119.8(7) . .
C45 C46 C41 119.1(6) . .
O12 Cl1 O12 125.8(16) 2_565 .
O12 Cl1 O14 113.5(8) 2_565 2_565
O12 Cl1 O14 32.7(10) . 2_565
O12 Cl1 O14 32.7(10) 2_565 .
O12 Cl1 O14 113.5(8) . .
O14 Cl1 O14 122(2) 2_565 .
O12 Cl1 O11 112.7(9) 2_565 2_565
O12 Cl1 O11 118.6(16) . 2_565
O14 Cl1 O11 109.4(10) 2_565 2_565
O14 Cl1 O11 126.1(19) . 2_565
O12 Cl1 O11 118.6(16) 2_565 .
O12 Cl1 O11 112.7(9) . .
O14 Cl1 O11 126.1(19) 2_565 .
O14 Cl1 O11 109.4(10) . .
O11 Cl1 O11 36.9(17) 2_565 .
O12 Cl1 O13 72.0(9) 2_565 .
O12 Cl1 O13 108.9(9) . .
O14 Cl1 O13 76.3(9) 2_565 .
O14 Cl1 O13 104.6(8) . .
O11 Cl1 O13 71.0(12) 2_565 .
O11 Cl1 O13 107.2(9) . .
O12 Cl1 O13 108.9(9) 2_565 2_565
O12 Cl1 O13 72.0(9) . 2_565
O14 Cl1 O13 104.6(8) 2_565 2_565
O14 Cl1 O13 76.3(9) . 2_565
O11 Cl1 O13 107.2(9) 2_565 2_565
O11 Cl1 O13 71.0(12) . 2_565
O13 Cl1 O13 178.1(13) . 2_565
O24 Cl2 O22' 130.7(9) . .
O24 Cl2 O24' 31.1(9) . .
O22' Cl2 O24' 113.0(8) . .
O24 Cl2 O23 113.4(8) . .
O22' Cl2 O23 67.6(9) . .
O24' Cl2 O23 136.6(10) . .
O24 Cl2 O23' 76.5(9) . .
O22' Cl2 O23' 109.4(9) . .
O24' Cl2 O23' 107.1(8) . .
O23 Cl2 O23' 43.8(9) . .
O24 Cl2 O22 108.9(8) . .
O22' Cl2 O22 39.1(9) . .
O24' Cl2 O22 80.8(9) . .
O23 Cl2 O22 106.2(8) . .
O23' Cl2 O22 143.3(10) . .
O24 Cl2 O21 114.2(6) . .
O22' Cl2 O21 110.9(7) . .
O24' Cl2 O21 110.6(8) . .
O23 Cl2 O21 108.8(6) . .
O23' Cl2 O21 105.5(7) . .
O22 Cl2 O21 104.7(8) . .
C57 C51 C52 122.1(10) . .
C57 C51 C56 119.0(10) . .
C52 C51 C56 118.9(12) . .
C53 C52 C51 119.8(11) . .
C54 C53 C52 123.2(13) . .
C53 C54 C55 115.7(15) . .
C56 C55 C54 126.4(13) . .
C55 C56 C51 116.0(11) . .
C67 C61 C62 121.8(12) . .
C67 C61 C66 119.9(12) . .
C62 C61 C66 118.2(15) . .
C63 C62 C61 118.6(14) . .
C64 C63 C62 124.2(16) . .
C63 C64 C65 115.7(19) . .
C66 C65 C64 124.8(17) . .
C65 C66 C61 118.5(14) . .
O71' C71 O71 49.6(18) . .

loop_
_geom_bond_atom_site_label_1
_geom_bond_atom_site_label_2
_geom_bond_distance
_geom_bond_site_symmetry_2
Ag1 N1 2.219(4) .
Ag1 N42 2.368(5) 2
Ag1 N2 2.391(4) 2
Ag1 Ag2 2.9647(7) .
Ag1 Ag3 3.0112(8) .
Ag1 Ag1 3.0182(12) 2
Ag2 N22 2.191(5) 2
Ag2 N32 2.279(5) .
Ag2 N2 2.490(5) .
Ag2 Ag2 3.1772(12) 2
Ag3 N12 2.165(5) 2
Ag3 N12 2.166(5) .
Ag3 Ag1 3.0113(8) 2
P1 N1 1.598(5) .
P1 N2 1.602(5) .
P1 N4 1.656(5) .
P1 N3 1.664(5) .
N1 C11 1.403(7) .
N2 C21 1.395(7) .
N2 Ag1 2.391(4) 2
N3 C31 1.392(7) .
N4 C41 1.394(7) .
N12 C11 1.336(7) .
N12 C13 1.357(8) .
N22 C21 1.346(8) .
N22 C23 1.347(8) .
N22 Ag2 2.191(5) 2
N32 C31 1.335(8) .
N32 C33 1.369(9) .
N42 C41 1.339(8) .
N42 C43 1.349(8) .
N42 Ag1 2.368(5) 2
C11 C16 1.390(9) .
C13 C14 1.370(10) .
C14 C15 1.346(11) .
C15 C16 1.366(10) .
C21 C26 1.392(8) .
C23 C24 1.365(10) .
C24 C25 1.371(10) .
C25 C26 1.371(9) .
C31 C36 1.378(8) .
C33 C34 1.346(10) .
C34 C35 1.366(11) .
C35 C36 1.361(10) .
C41 C46 1.395(8) .
C43 C44 1.359(10) .
C44 C45 1.391(10) .
C45 C46 1.357(10) .
Cl1 O12 1.366(7) 2_565
Cl1 O12 1.366(7) .
Cl1 O14 1.377(7) 2_565
Cl1 O14 1.377(8) .
Cl1 O11 1.386(7) 2_565
Cl1 O11 1.386(7) .
Cl1 O13 1.404(7) .
Cl1 O13 1.404(7) 2_565
Cl2 O24 1.365(7) .
Cl2 O22' 1.368(7) .
Cl2 O24' 1.377(7) .
Cl2 O23 1.378(7) .
Cl2 O23' 1.397(7) .
Cl2 O22 1.402(7) .
Cl2 O21 1.410(5) .
C51 C57 1.335(17) .
C51 C52 1.383(10) .
C51 C56 1.406(10) .
C52 C53 1.350(12) .
C53 C54 1.338(12) .
C54 C55 1.353(12) .
C55 C56 1.346(12) .
C61 C67 1.338(19) .
C61 C62 1.396(12) .
C61 C66 1.399(12) .
C62 C63 1.352(13) .
C63 C64 1.350(14) .
C64 C65 1.352(14) .
C65 C66 1.340(13) .
C71 O71' 1.34(2) .
C71 O71 1.358(18) .

loop_
_geom_hbond_atom_site_label_D
_geom_hbond_atom_site_label_H
_geom_hbond_atom_site_label_A
_geom_hbond_distance_DH
_geom_hbond_distance_HA
_geom_hbond_distance_DA
_geom_hbond_angle_DHA
_geom_hbond_site_symmetry_A
N3 H3N O21 0.86 2.14 2.993(7) 169.9 4_565
N4 H4N O21 0.86 2.20 3.027(7) 161.0 4_565
